data_4021733
loop_
_publ_author_name
'Zhi-Guo Wang'
'Bao-Han Zhou'
'Yun-Feng Chen'
'Guo-Dong Yin'
'Yi-Tao Li'
'An-Xin Wu'
'Lyle Isaacs'

_publ_section_title
;
 Substituent Effects Control the Self-Association of Molecular Clips
 in the Crystalline State
;
_journal_name_full 'Journal of Organic Chemistry'
_journal_page_first 4502
_journal_page_last 4508
_journal_paper_doi 10.1021/jo0603375
_journal_volume 71
_journal_year 2006
_chemical_formula_moiety 'C31 H35 Cl3 N4 O8'
_chemical_formula_sum 'C31 H35 Cl3 N4 O8'
_chemical_formula_weight 697.98
_chemical_name_systematic
; 
 ? 
;
_space_group_IT_number 2
_space_group_name_Hall '-P 1'
_space_group_name_H-M_alt 'P -1'
_symmetry_cell_setting triclinic
_symmetry_space_group_name_Hall '-P 1'
_symmetry_space_group_name_H-M 'P -1'
_atom_sites_solution_hydrogens geom
_atom_sites_solution_primary direct
_atom_sites_solution_secondary difmap
_audit_creation_method SHELXL-97
_cell_angle_alpha 89.008(2)
_cell_angle_beta 72.456(2)
_cell_angle_gamma 73.091(2)
_cell_formula_units_Z 2
_cell_length_a 9.6701(12)
_cell_length_b 13.4476(16)
_cell_length_c 13.6194(16)
_cell_measurement_reflns_used 2774
_cell_measurement_temperature 292(2)
_cell_measurement_theta_max 0.00
_cell_measurement_theta_min 0.00
_cell_volume 1610.9(3)
_computing_cell_refinement 'Bruker SMART'
_computing_data_collection 'Bruker SMART'
_computing_data_reduction 'Bruker SAINT'
_computing_molecular_graphics 'Bruker SHELXTL'
_computing_publication_material 'Bruker SHELXTL'
_computing_structure_refinement 'SHELXL-97 (Sheldrick, 1997)'
_computing_structure_solution 'SHELXS-97 (Sheldrick, 1990)'
_diffrn_ambient_temperature 292(2)
_diffrn_measured_fraction_theta_full 0.984
_diffrn_measured_fraction_theta_max 0.984
_diffrn_measurement_device_type 'CCD area detector'
_diffrn_measurement_method 'phi and omega scans'
_diffrn_radiation_monochromator graphite
_diffrn_radiation_source 'fine-focus sealed tube'
_diffrn_radiation_type MoK\a
_diffrn_radiation_wavelength 0.71073
_diffrn_reflns_av_R_equivalents 0.0488
_diffrn_reflns_av_sigmaI/netI 0.0606
_diffrn_reflns_limit_h_max 11
_diffrn_reflns_limit_h_min -11
_diffrn_reflns_limit_k_max 16
_diffrn_reflns_limit_k_min -14
_diffrn_reflns_limit_l_max 16
_diffrn_reflns_limit_l_min -16
_diffrn_reflns_number 9971
_diffrn_reflns_theta_full 26.00
_diffrn_reflns_theta_max 26.00
_diffrn_reflns_theta_min 1.57
_exptl_absorpt_coefficient_mu 0.342
_exptl_absorpt_correction_type none
_exptl_crystal_colour colorless
_exptl_crystal_density_diffrn 1.439
_exptl_crystal_density_method 'not measured'
_exptl_crystal_description block
_exptl_crystal_F_000 728
_exptl_crystal_size_max 0.30
_exptl_crystal_size_mid 0.20
_exptl_crystal_size_min 0.10
_refine_diff_density_max 0.500
_refine_diff_density_min -0.505
_refine_diff_density_rms 0.083
_refine_ls_extinction_method none
_refine_ls_goodness_of_fit_ref 0.993
_refine_ls_hydrogen_treatment constr
_refine_ls_matrix_type full
_refine_ls_number_parameters 421
_refine_ls_number_reflns 6238
_refine_ls_number_restraints 0
_refine_ls_restrained_S_all 0.993
_refine_ls_R_factor_all 0.0937
_refine_ls_R_factor_gt 0.0609
_refine_ls_shift/su_max 0.000
_refine_ls_shift/su_mean 0.000
_refine_ls_structure_factor_coef Fsqd
_refine_ls_weighting_details 'calc w=1/[\s^2^(Fo^2^)+(0.1146P)^2^+0.0000P] where P=(Fo^2^+2Fc^2^)/3'
_refine_ls_weighting_scheme calc
_refine_ls_wR_factor_gt 0.1665
_refine_ls_wR_factor_ref 0.1982
_reflns_number_gt 4031
_reflns_number_total 6238
_reflns_threshold_expression >2sigma(I)
_cod_data_source_file jo0603375si20060217_102638.cif
_cod_depositor_comments
;
The following automatic conversions were performed:
'_symmetry_cell_setting' value 'Triclinic' changed to 'triclinic'
according to '/home/saulius/struct/CIF-dictionaries/cif_core.dic'
dictionary named 'cif_core.dic' version 2.4.1 from 2010-06-29.

Automatic conversion script
Id: cif_fix_enum 1527 2010-12-29 10:47:43Z saulius 
;
_cod_database_code 4021733

loop_
_symmetry_equiv_pos_as_xyz
'x, y, z'
'-x, -y, -z'

loop_
_atom_site_label
_atom_site_type_symbol
_atom_site_fract_x
_atom_site_fract_y
_atom_site_fract_z
_atom_site_U_iso_or_equiv
_atom_site_adp_type
_atom_site_occupancy
_atom_site_symmetry_multiplicity
_atom_site_calc_flag
_atom_site_refinement_flags
C1 C 0.0893(4) 1.0570(3) 0.5945(3) 0.0617(9) Uani 1 1 d .
H1A H 0.1475 1.0682 0.6369 0.093 Uiso 1 1 calc R
H1B H 0.0084 1.0317 0.6351 0.093 Uiso 1 1 calc R
H1C H 0.0473 1.1216 0.5680 0.093 Uiso 1 1 calc R
C2 C 0.3115(3) 1.0027(2) 0.4462(2) 0.0449(7) Uani 1 1 d .
C3 C 0.3561(4) 1.0895(2) 0.4585(2) 0.0513(8) Uani 1 1 d .
H3 H 0.2989 1.1386 0.5139 0.062 Uiso 1 1 calc R
C4 C 0.4841(4) 1.1032(2) 0.3894(2) 0.0500(8) Uani 1 1 d .
H4 H 0.5137 1.1613 0.3988 0.060 Uiso 1 1 calc R
C5 C 0.5701(4) 1.0314(2) 0.3058(2) 0.0443(7) Uani 1 1 d .
C6 C 0.5296(3) 0.9417(2) 0.2923(2) 0.0398(7) Uani 1 1 d .
C7 C 0.3986(3) 0.9283(2) 0.3634(2) 0.0403(7) Uani 1 1 d .
C8 C 0.7419(5) 1.1330(3) 0.2463(3) 0.0721(11) Uani 1 1 d .
H8A H 0.6629 1.1944 0.2428 0.108 Uiso 1 1 calc R
H8B H 0.8342 1.1306 0.1927 0.108 Uiso 1 1 calc R
H8C H 0.7580 1.1346 0.3124 0.108 Uiso 1 1 calc R
C9 C 0.3463(3) 0.8341(2) 0.3517(2) 0.0441(7) Uani 1 1 d .
H9A H 0.2557 0.8381 0.4090 0.053 Uiso 1 1 calc R
H9B H 0.3188 0.8372 0.2886 0.053 Uiso 1 1 calc R
C10 C 0.6231(4) 0.8645(2) 0.1998(2) 0.0464(7) Uani 1 1 d .
H10A H 0.5606 0.8650 0.1557 0.056 Uiso 1 1 calc R
H10B H 0.7079 0.8881 0.1607 0.056 Uiso 1 1 calc R
C11 C 0.4736(3) 0.6842(2) 0.4347(2) 0.0372(6) Uani 1 1 d .
C12 C 0.8147(3) 0.7225(2) 0.24930(19) 0.0386(7) Uani 1 1 d .
C13 C 0.5861(3) 0.6916(2) 0.2583(2) 0.0376(6) Uani 1 1 d .
C14 C 0.5366(4) 0.6591(2) 0.1685(2) 0.0469(7) Uani 1 1 d .
C15 C 0.3298(5) 0.6252(3) 0.1251(3) 0.0778(12) Uani 1 1 d .
H15A H 0.2240 0.6656 0.1391 0.093 Uiso 1 1 calc R
H15B H 0.3856 0.6363 0.0558 0.093 Uiso 1 1 calc R
C16 C 0.3424(5) 0.5152(3) 0.1332(3) 0.0852(13) Uani 1 1 d .
H16A H 0.4476 0.4753 0.1165 0.128 Uiso 1 1 calc R
H16B H 0.2986 0.4932 0.0861 0.128 Uiso 1 1 calc R
H16C H 0.2892 0.5044 0.2025 0.128 Uiso 1 1 calc R
C17 C 0.6899(3) 0.5961(2) 0.2991(2) 0.0367(6) Uani 1 1 d .
C18 C 0.7181(4) 0.4896(2) 0.2415(2) 0.0439(7) Uani 1 1 d .
C19 C 0.8778(5) 0.3644(3) 0.1076(3) 0.0758(12) Uani 1 1 d .
H19A H 0.8955 0.3044 0.1479 0.091 Uiso 1 1 calc R
H19B H 0.7894 0.3680 0.0863 0.091 Uiso 1 1 calc R
C20 C 1.0084(6) 0.3530(4) 0.0179(3) 0.1059(17) Uani 1 1 d .
H20A H 0.9881 0.4104 -0.0238 0.159 Uiso 1 1 calc R
H20B H 1.0295 0.2889 -0.0216 0.159 Uiso 1 1 calc R
H20C H 1.0947 0.3520 0.0393 0.159 Uiso 1 1 calc R
C21 C 0.6645(3) 0.5405(2) 0.4809(2) 0.0409(7) Uani 1 1 d .
H21A H 0.7284 0.4715 0.4502 0.049 Uiso 1 1 calc R
H21B H 0.5833 0.5321 0.5397 0.049 Uiso 1 1 calc R
C22 C 0.9380(3) 0.5767(2) 0.3365(2) 0.0443(7) Uani 1 1 d .
H22A H 1.0320 0.5923 0.3019 0.053 Uiso 1 1 calc R
H22B H 0.9586 0.5017 0.3295 0.053 Uiso 1 1 calc R
C23 C 0.7581(3) 0.5951(2) 0.5179(2) 0.0372(6) Uani 1 1 d .
C24 C 0.8890(3) 0.6117(2) 0.4496(2) 0.0398(7) Uani 1 1 d .
C25 C 0.9699(3) 0.6623(2) 0.4878(2) 0.0440(7) Uani 1 1 d .
H25 H 1.0587 0.6710 0.4430 0.053 Uiso 1 1 calc R
C26 C 0.9237(3) 0.7006(2) 0.5908(2) 0.0471(7) Uani 1 1 d .
C27 C 0.7912(3) 0.6853(2) 0.6589(2) 0.0449(7) Uani 1 1 d .
C28 C 0.7127(3) 0.6318(2) 0.6200(2) 0.0415(7) Uani 1 1 d .
H28 H 0.6259 0.6205 0.6650 0.050 Uiso 1 1 calc R
C29 C 0.7295(5) 0.7291(3) 0.7689(3) 0.0715(11) Uani 1 1 d .
H29A H 0.6405 0.7090 0.8032 0.107 Uiso 1 1 calc R
H29B H 0.7033 0.8038 0.7712 0.107 Uiso 1 1 calc R
H29C H 0.8050 0.7028 0.8029 0.107 Uiso 1 1 calc R
C30 C 1.0110(4) 0.7609(3) 0.6267(3) 0.0682(10) Uani 1 1 d .
H30A H 1.0963 0.7647 0.5699 0.102 Uiso 1 1 calc R
H30B H 1.0464 0.7263 0.6807 0.102 Uiso 1 1 calc R
H30C H 0.9458 0.8300 0.6524 0.102 Uiso 1 1 calc R
C31 C 0.2231(4) 0.9552(3) 0.0245(3) 0.0666(10) Uani 1 1 d .
H31 H 0.2011 0.9773 -0.0395 0.080 Uiso 1 1 calc R
Cl1 Cl 0.2153(2) 1.06382(14) 0.09271(13) 0.1554(8) Uani 1 1 d .
Cl2 Cl 0.08676(13) 0.89803(9) 0.09297(9) 0.0908(4) Uani 1 1 d .
Cl3 Cl 0.40405(13) 0.86554(12) -0.00888(10) 0.1066(5) Uani 1 1 d .
N1 N 0.4596(3) 0.73428(17) 0.34869(17) 0.0395(6) Uani 1 1 d .
N2 N 0.6829(3) 0.75675(17) 0.22373(17) 0.0391(6) Uani 1 1 d .
N3 N 0.5987(3) 0.59716(17) 0.40528(16) 0.0370(5) Uani 1 1 d .
N4 N 0.8253(3) 0.62589(17) 0.28546(16) 0.0381(5) Uani 1 1 d .
O1 O 0.1850(3) 0.98249(17) 0.51100(17) 0.0608(6) Uani 1 1 d .
O2 O 0.6980(3) 1.04234(16) 0.23281(16) 0.0547(6) Uani 1 1 d .
O3 O 0.3891(2) 0.70937(16) 0.52240(14) 0.0483(5) Uani 1 1 d .
O4 O 0.9096(2) 0.76837(16) 0.23802(15) 0.0496(5) Uani 1 1 d .
O5 O 0.6208(3) 0.6378(2) 0.08344(17) 0.0720(7) Uani 1 1 d .
O6 O 0.3925(3) 0.6588(2) 0.20062(17) 0.0684(7) Uani 1 1 d .
O7 O 0.6230(3) 0.44607(19) 0.25956(18) 0.0712(8) Uani 1 1 d .
O8 O 0.8501(3) 0.45970(16) 0.17052(16) 0.0593(6) Uani 1 1 d .

loop_
_atom_site_aniso_label
_atom_site_aniso_U_11
_atom_site_aniso_U_22
_atom_site_aniso_U_33
_atom_site_aniso_U_23
_atom_site_aniso_U_13
_atom_site_aniso_U_12
C1 0.056(2) 0.051(2) 0.062(2) -0.0126(16) -0.0095(17) -0.0009(16)
C2 0.0402(17) 0.0349(16) 0.0569(18) -0.0033(13) -0.0189(14) -0.0030(13)
C3 0.052(2) 0.0368(17) 0.061(2) -0.0085(14) -0.0232(16) -0.0007(14)
C4 0.061(2) 0.0298(16) 0.066(2) 0.0017(14) -0.0316(18) -0.0113(14)
C5 0.0530(19) 0.0307(15) 0.0537(17) 0.0072(13) -0.0245(15) -0.0110(13)
C6 0.0494(18) 0.0278(14) 0.0440(15) 0.0035(12) -0.0206(14) -0.0081(12)
C7 0.0467(17) 0.0299(15) 0.0472(16) 0.0021(12) -0.0232(14) -0.0067(13)
C8 0.087(3) 0.050(2) 0.085(3) 0.0011(18) -0.018(2) -0.039(2)
C9 0.0410(17) 0.0364(16) 0.0542(17) -0.0044(13) -0.0164(14) -0.0085(13)
C10 0.062(2) 0.0377(17) 0.0420(16) 0.0044(13) -0.0155(14) -0.0190(15)
C11 0.0384(16) 0.0358(15) 0.0407(16) -0.0043(12) -0.0095(13) -0.0186(13)
C12 0.0457(17) 0.0308(15) 0.0328(14) -0.0045(11) -0.0020(12) -0.0119(13)
C13 0.0466(17) 0.0284(14) 0.0381(14) -0.0018(11) -0.0106(13) -0.0143(12)
C14 0.058(2) 0.0394(17) 0.0451(17) -0.0029(13) -0.0167(16) -0.0168(15)
C15 0.093(3) 0.081(3) 0.081(3) 0.000(2) -0.041(2) -0.043(2)
C16 0.103(3) 0.087(3) 0.075(3) -0.008(2) -0.027(2) -0.043(3)
C17 0.0385(16) 0.0322(15) 0.0355(14) -0.0041(11) -0.0044(12) -0.0116(12)
C18 0.0546(19) 0.0332(16) 0.0390(15) -0.0027(12) -0.0078(14) -0.0126(14)
C19 0.100(3) 0.047(2) 0.066(2) -0.0259(17) -0.002(2) -0.022(2)
C20 0.134(4) 0.086(3) 0.071(3) -0.039(2) 0.015(3) -0.039(3)
C21 0.0467(17) 0.0359(15) 0.0419(15) 0.0043(12) -0.0095(13) -0.0194(13)
C22 0.0367(16) 0.0363(16) 0.0505(17) 0.0021(13) -0.0046(13) -0.0061(13)
C23 0.0385(16) 0.0295(14) 0.0436(15) 0.0058(11) -0.0144(13) -0.0084(12)
C24 0.0358(15) 0.0300(15) 0.0509(17) 0.0082(12) -0.0136(13) -0.0060(12)
C25 0.0314(15) 0.0402(16) 0.0580(18) 0.0088(14) -0.0120(13) -0.0093(13)
C26 0.0455(18) 0.0403(17) 0.0607(19) 0.0053(14) -0.0243(15) -0.0124(14)
C27 0.0459(18) 0.0379(16) 0.0511(17) 0.0006(13) -0.0188(14) -0.0086(13)
C28 0.0395(16) 0.0396(16) 0.0443(16) 0.0061(13) -0.0101(13) -0.0131(13)
C29 0.072(3) 0.091(3) 0.060(2) -0.0089(19) -0.0245(19) -0.032(2)
C30 0.064(2) 0.076(3) 0.078(2) 0.002(2) -0.030(2) -0.033(2)
C31 0.066(2) 0.074(3) 0.064(2) 0.0070(18) -0.0171(18) -0.030(2)
Cl1 0.1751(17) 0.1317(13) 0.1575(14) -0.0548(11) -0.0002(12) -0.0930(13)
Cl2 0.0735(7) 0.0825(8) 0.1152(9) 0.0188(6) -0.0147(6) -0.0373(6)
Cl3 0.0635(7) 0.1357(12) 0.1023(9) 0.0072(8) -0.0157(6) -0.0128(7)
N1 0.0430(14) 0.0322(13) 0.0395(13) -0.0040(10) -0.0089(11) -0.0091(11)
N2 0.0453(14) 0.0312(12) 0.0403(12) 0.0008(10) -0.0087(11) -0.0152(11)
N3 0.0403(13) 0.0350(13) 0.0347(12) 0.0014(10) -0.0077(10) -0.0141(11)
N4 0.0378(13) 0.0312(12) 0.0403(12) 0.0002(10) -0.0043(10) -0.0108(10)
O1 0.0480(14) 0.0522(14) 0.0687(14) -0.0191(11) -0.0028(11) -0.0095(11)
O2 0.0688(15) 0.0406(12) 0.0592(13) 0.0055(10) -0.0154(12) -0.0276(11)
O3 0.0450(12) 0.0505(13) 0.0414(11) -0.0060(9) 0.0010(9) -0.0167(10)
O4 0.0508(13) 0.0458(12) 0.0552(12) 0.0047(9) -0.0091(10) -0.0266(11)
O5 0.0713(17) 0.097(2) 0.0450(13) -0.0182(13) -0.0117(12) -0.0273(15)
O6 0.0719(17) 0.0847(18) 0.0624(14) -0.0103(12) -0.0211(13) -0.0427(14)
O7 0.0854(19) 0.0536(15) 0.0735(16) -0.0146(12) -0.0016(14) -0.0420(14)
O8 0.0659(16) 0.0398(12) 0.0579(13) -0.0199(10) 0.0008(12) -0.0141(11)

loop_
_atom_type_symbol
_atom_type_description
_atom_type_scat_dispersion_real
_atom_type_scat_dispersion_imag
_atom_type_scat_source
C C 0.0033 0.0016 'International Tables Vol C Tables 4.2.6.8 and 6.1.1.4'
H H 0.0000 0.0000 'International Tables Vol C Tables 4.2.6.8 and 6.1.1.4'
N N 0.0061 0.0033 'International Tables Vol C Tables 4.2.6.8 and 6.1.1.4'
O O 0.0106 0.0060 'International Tables Vol C Tables 4.2.6.8 and 6.1.1.4'
Cl Cl 0.1484 0.1585 'International Tables Vol C Tables 4.2.6.8 and 6.1.1.4'

loop_
_geom_angle_atom_site_label_1
_geom_angle_atom_site_label_2
_geom_angle_atom_site_label_3
_geom_angle
O1 C1 H1A 109.5
O1 C1 H1B 109.5
H1A C1 H1B 109.5
O1 C1 H1C 109.5
H1A C1 H1C 109.5
H1B C1 H1C 109.5
O1 C2 C3 124.5(3)
O1 C2 C7 115.8(3)
C3 C2 C7 119.8(3)
C4 C3 C2 120.3(3)
C4 C3 H3 119.9
C2 C3 H3 119.9
C3 C4 C5 120.8(3)
C3 C4 H4 119.6
C5 C4 H4 119.6
O2 C5 C4 123.2(3)
O2 C5 C6 116.5(3)
C4 C5 C6 120.3(3)
C7 C6 C5 118.5(3)
C7 C6 C10 121.5(2)
C5 C6 C10 119.9(3)
C2 C7 C6 120.3(3)
C2 C7 C9 118.5(3)
C6 C7 C9 121.2(2)
O2 C8 H8A 109.5
O2 C8 H8B 109.5
H8A C8 H8B 109.5
O2 C8 H8C 109.5
H8A C8 H8C 109.5
H8B C8 H8C 109.5
N1 C9 C7 114.1(2)
N1 C9 H9A 108.7
C7 C9 H9A 108.7
N1 C9 H9B 108.7
C7 C9 H9B 108.7
H9A C9 H9B 107.6
N2 C10 C6 115.5(2)
N2 C10 H10A 108.4
C6 C10 H10A 108.4
N2 C10 H10B 108.4
C6 C10 H10B 108.4
H10A C10 H10B 107.5
O3 C11 N1 126.6(3)
O3 C11 N3 125.0(3)
N1 C11 N3 108.4(2)
O4 C12 N4 125.6(3)
O4 C12 N2 125.9(3)
N4 C12 N2 108.5(2)
N1 C13 N2 114.2(2)
N1 C13 C14 112.3(2)
N2 C13 C14 110.7(2)
N1 C13 C17 103.0(2)
N2 C13 C17 102.9(2)
C14 C13 C17 113.3(2)
O5 C14 O6 126.5(3)
O5 C14 C13 122.0(3)
O6 C14 C13 111.6(2)
C16 C15 O6 108.9(3)
C16 C15 H15A 109.9
O6 C15 H15A 109.9
C16 C15 H15B 109.9
O6 C15 H15B 109.9
H15A C15 H15B 108.3
C15 C16 H16A 109.5
C15 C16 H16B 109.5
H16A C16 H16B 109.5
C15 C16 H16C 109.5
H16A C16 H16C 109.5
H16B C16 H16C 109.5
N4 C17 N3 115.1(2)
N4 C17 C18 114.0(2)
N3 C17 C18 109.0(2)
N4 C17 C13 102.5(2)
N3 C17 C13 102.3(2)
C18 C17 C13 113.1(2)
O7 C18 O8 126.1(3)
O7 C18 C17 121.6(3)
O8 C18 C17 112.2(2)
C20 C19 O8 109.4(3)
C20 C19 H19A 109.8
O8 C19 H19A 109.8
C20 C19 H19B 109.8
O8 C19 H19B 109.8
H19A C19 H19B 108.2
C19 C20 H20A 109.5
C19 C20 H20B 109.5
H20A C20 H20B 109.5
C19 C20 H20C 109.5
H20A C20 H20C 109.5
H20B C20 H20C 109.5
N3 C21 C23 112.8(2)
N3 C21 H21A 109.0
C23 C21 H21A 109.0
N3 C21 H21B 109.0
C23 C21 H21B 109.0
H21A C21 H21B 107.8
N4 C22 C24 113.5(2)
N4 C22 H22A 108.9
C24 C22 H22A 108.9
N4 C22 H22B 108.9
C24 C22 H22B 108.9
H22A C22 H22B 107.7
C28 C23 C24 118.9(3)
C28 C23 C21 119.9(2)
C24 C23 C21 121.2(2)
C25 C24 C23 118.7(3)
C25 C24 C22 121.0(3)
C23 C24 C22 120.3(2)
C24 C25 C26 122.7(3)
C24 C25 H25 118.7
C26 C25 H25 118.7
C25 C26 C27 118.6(3)
C25 C26 C30 120.4(3)
C27 C26 C30 120.9(3)
C28 C27 C26 118.1(3)
C28 C27 C29 119.9(3)
C26 C27 C29 121.8(3)
C23 C28 C27 123.0(3)
C23 C28 H28 118.5
C27 C28 H28 118.5
C27 C29 H29A 109.5
C27 C29 H29B 109.5
H29A C29 H29B 109.5
C27 C29 H29C 109.5
H29A C29 H29C 109.5
H29B C29 H29C 109.5
C26 C30 H30A 109.5
C26 C30 H30B 109.5
H30A C30 H30B 109.5
C26 C30 H30C 109.5
H30A C30 H30C 109.5
H30B C30 H30C 109.5
Cl1 C31 Cl2 111.2(2)
Cl1 C31 Cl3 111.1(2)
Cl2 C31 Cl3 110.8(2)
Cl1 C31 H31 107.9
Cl2 C31 H31 107.9
Cl3 C31 H31 107.9
C11 N1 C13 113.1(2)
C11 N1 C9 123.5(2)
C13 N1 C9 122.1(2)
C12 N2 C13 112.4(2)
C12 N2 C10 122.5(2)
C13 N2 C10 121.5(2)
C11 N3 C17 112.2(2)
C11 N3 C21 121.4(2)
C17 N3 C21 121.4(2)
C12 N4 C17 112.8(2)
C12 N4 C22 121.5(2)
C17 N4 C22 122.6(2)
C2 O1 C1 118.3(2)
C5 O2 C8 117.1(2)
C14 O6 C15 118.3(3)
C18 O8 C19 114.7(3)

loop_
_geom_bond_atom_site_label_1
_geom_bond_atom_site_label_2
_geom_bond_distance
C1 O1 1.422(4)
C1 H1A 0.9600
C1 H1B 0.9600
C1 H1C 0.9600
C2 O1 1.373(4)
C2 C3 1.385(4)
C2 C7 1.400(4)
C3 C4 1.370(5)
C3 H3 0.9300
C4 C5 1.386(4)
C4 H4 0.9300
C5 O2 1.378(4)
C5 C6 1.402(4)
C6 C7 1.400(4)
C6 C10 1.515(4)
C7 C9 1.521(4)
C8 O2 1.434(4)
C8 H8A 0.9600
C8 H8B 0.9600
C8 H8C 0.9600
C9 N1 1.457(4)
C9 H9A 0.9700
C9 H9B 0.9700
C10 N2 1.466(4)
C10 H10A 0.9700
C10 H10B 0.9700
C11 O3 1.214(3)
C11 N1 1.364(3)
C11 N3 1.376(4)
C12 O4 1.220(3)
C12 N4 1.368(3)
C12 N2 1.370(4)
C13 N1 1.432(3)
C13 N2 1.437(3)
C13 C14 1.552(4)
C13 C17 1.589(4)
C14 O5 1.181(4)
C14 O6 1.330(4)
C15 C16 1.454(5)
C15 O6 1.477(4)
C15 H15A 0.9700
C15 H15B 0.9700
C16 H16A 0.9600
C16 H16B 0.9600
C16 H16C 0.9600
C17 N4 1.437(3)
C17 N3 1.448(3)
C17 C18 1.557(4)
C18 O7 1.191(3)
C18 O8 1.303(4)
C19 C20 1.441(5)
C19 O8 1.466(3)
C19 H19A 0.9700
C19 H19B 0.9700
C20 H20A 0.9600
C20 H20B 0.9600
C20 H20C 0.9600
C21 N3 1.460(3)
C21 C23 1.513(4)
C21 H21A 0.9700
C21 H21B 0.9700
C22 N4 1.460(4)
C22 C24 1.508(4)
C22 H22A 0.9700
C22 H22B 0.9700
C23 C28 1.378(4)
C23 C24 1.402(4)
C24 C25 1.382(4)
C25 C26 1.395(4)
C25 H25 0.9300
C26 C27 1.405(4)
C26 C30 1.506(4)
C27 C28 1.395(4)
C27 C29 1.495(4)
C28 H28 0.9300
C29 H29A 0.9600
C29 H29B 0.9600
C29 H29C 0.9600
C30 H30A 0.9600
C30 H30B 0.9600
C30 H30C 0.9600
C31 Cl1 1.715(4)
C31 Cl2 1.739(4)
C31 Cl3 1.742(4)
C31 H31 0.9800

loop_
_geom_hbond_atom_site_label_D
_geom_hbond_atom_site_label_H
_geom_hbond_atom_site_label_A
_geom_hbond_distance_DH
_geom_hbond_distance_HA
_geom_hbond_distance_DA
_geom_hbond_angle_DHA
_geom_hbond_site_symmetry_A
C4 H4 O3 0.93 2.59 3.477(4) 160.8 2_676
C30 H30A O3 0.96 2.58 3.361(4) 138.3 1_655
C31 H31 O2 0.98 2.51 3.356(4) 145.1 2_675

loop_
_geom_torsion_atom_site_label_1
_geom_torsion_atom_site_label_2
_geom_torsion_atom_site_label_3
_geom_torsion_atom_site_label_4
_geom_torsion
O1 C2 C3 C4 -179.8(3)
C7 C2 C3 C4 0.7(5)
C2 C3 C4 C5 0.6(5)
C3 C4 C5 O2 178.6(3)
C3 C4 C5 C6 -1.9(5)
O2 C5 C6 C7 -178.7(2)
C4 C5 C6 C7 1.8(4)
O2 C5 C6 C10 -1.3(4)
C4 C5 C6 C10 179.1(3)
O1 C2 C7 C6 179.7(2)
C3 C2 C7 C6 -0.8(4)
O1 C2 C7 C9 0.6(4)
C3 C2 C7 C9 -179.8(3)
C5 C6 C7 C2 -0.5(4)
C10 C6 C7 C2 -177.8(3)
C5 C6 C7 C9 178.5(3)
C10 C6 C7 C9 1.2(4)
C2 C7 C9 N1 -123.9(3)
C6 C7 C9 N1 57.1(4)
C7 C6 C10 N2 -58.3(4)
C5 C6 C10 N2 124.4(3)
N1 C13 C14 O5 167.8(3)
N2 C13 C14 O5 38.9(4)
C17 C13 C14 O5 -76.0(4)
N1 C13 C14 O6 -12.2(3)
N2 C13 C14 O6 -141.1(3)
C17 C13 C14 O6 104.0(3)
N1 C13 C17 N4 -116.1(2)
N2 C13 C17 N4 2.8(2)
C14 C13 C17 N4 122.3(2)
N1 C13 C17 N3 3.5(2)
N2 C13 C17 N3 122.4(2)
C14 C13 C17 N3 -118.1(2)
N1 C13 C17 C18 120.6(2)
N2 C13 C17 C18 -120.5(2)
C14 C13 C17 C18 -0.9(3)
N4 C17 C18 O7 166.7(3)
N3 C17 C18 O7 36.5(4)
C13 C17 C18 O7 -76.7(4)
N4 C17 C18 O8 -16.9(3)
N3 C17 C18 O8 -147.2(2)
C13 C17 C18 O8 99.7(3)
N3 C21 C23 C28 115.6(3)
N3 C21 C23 C24 -62.6(3)
C28 C23 C24 C25 1.6(4)
C21 C23 C24 C25 179.8(2)
C28 C23 C24 C22 -177.3(3)
C21 C23 C24 C22 0.9(4)
N4 C22 C24 C25 -118.3(3)
N4 C22 C24 C23 60.6(3)
C23 C24 C25 C26 -2.3(4)
C22 C24 C25 C26 176.6(3)
C24 C25 C26 C27 1.4(4)
C24 C25 C26 C30 -176.2(3)
C25 C26 C27 C28 0.3(4)
C30 C26 C27 C28 177.9(3)
C25 C26 C27 C29 -176.6(3)
C30 C26 C27 C29 1.0(5)
C24 C23 C28 C27 0.0(4)
C21 C23 C28 C27 -178.2(3)
C26 C27 C28 C23 -1.0(4)
C29 C27 C28 C23 175.9(3)
O3 C11 N1 C13 173.9(2)
N3 C11 N1 C13 -7.9(3)
O3 C11 N1 C9 6.8(4)
N3 C11 N1 C9 -175.1(2)
N2 C13 N1 C11 -108.2(3)
C14 C13 N1 C11 124.7(2)
C17 C13 N1 C11 2.5(3)
N2 C13 N1 C9 59.1(3)
C14 C13 N1 C9 -68.0(3)
C17 C13 N1 C9 169.8(2)
C7 C9 N1 C11 89.0(3)
C7 C9 N1 C13 -77.0(3)
O4 C12 N2 C13 -172.7(2)
N4 C12 N2 C13 10.0(3)
O4 C12 N2 C10 -13.7(4)
N4 C12 N2 C10 168.9(2)
N1 C13 N2 C12 103.1(3)
C14 C13 N2 C12 -129.0(2)
C17 C13 N2 C12 -7.8(3)
N1 C13 N2 C10 -56.1(3)
C14 C13 N2 C10 71.8(3)
C17 C13 N2 C10 -166.9(2)
C6 C10 N2 C12 -83.5(3)
C6 C10 N2 C13 73.6(3)
O3 C11 N3 C17 -171.3(2)
N1 C11 N3 C17 10.5(3)
O3 C11 N3 C21 -16.0(4)
N1 C11 N3 C21 165.8(2)
N4 C17 N3 C11 101.9(3)
C18 C17 N3 C11 -128.5(2)
C13 C17 N3 C11 -8.5(3)
N4 C17 N3 C21 -53.5(3)
C18 C17 N3 C21 76.1(3)
C13 C17 N3 C21 -163.8(2)
C23 C21 N3 C11 -76.7(3)
C23 C21 N3 C17 76.4(3)
O4 C12 N4 C17 174.7(2)
N2 C12 N4 C17 -7.9(3)
O4 C12 N4 C22 14.0(4)
N2 C12 N4 C22 -168.6(2)
N3 C17 N4 C12 -107.3(3)
C18 C17 N4 C12 125.6(2)
C13 C17 N4 C12 2.9(3)
N3 C17 N4 C22 53.1(3)
C18 C17 N4 C22 -74.0(3)
C13 C17 N4 C22 163.4(2)
C24 C22 N4 C12 83.1(3)
C24 C22 N4 C17 -75.7(3)
C3 C2 O1 C1 2.5(5)
C7 C2 O1 C1 -177.9(3)
C4 C5 O2 C8 0.3(4)
C6 C5 O2 C8 -179.2(3)
O5 C14 O6 C15 2.6(5)
C13 C14 O6 C15 -177.4(3)
C16 C15 O6 C14 95.2(4)
O7 C18 O8 C19 1.2(5)
C17 C18 O8 C19 -174.9(3)
C20 C19 O8 C18 166.4(4)
